data_2006274
loop_
_publ_author_name
'Mague, Joel T.'
'Vang, Sue'
'Berge, Douglas G.'
'Wacholtz, William F.'

_publ_section_title
;
 Isomerism/Tautomerism in Hydrazones Derived from Thiophenaldehydes and
 2-Hydrazinoquinoline
;
_journal_issue 7
_journal_name_full 'Acta Crystallographica Section C'
_journal_page_first 973
_journal_page_last 979
_journal_paper_doi 10.1107/S0108270197001212
_journal_volume 53
_journal_year 1997
_chemical_formula_structural 'C14 H10 Br1 N3 S1'
_chemical_formula_sum 'C14 H10 Br N3 S'
_chemical_formula_weight 332.22
_chemical_name_systematic
;
2-(5-bromothien-2-ylmethylidenehydrazono)quinoline
;
_symmetry_cell_setting tetragonal
_symmetry_space_group_name_Hall 'P 43n 2nw'
_symmetry_space_group_name_H-M 'P 41 21 2'
_atom_type_scat_source International_Tables_for_Xray_Crystallography
_cell_angle_alpha 90.000(10)
_cell_angle_beta 90.000(8)
_cell_angle_gamma 90.000(8)
_cell_formula_units_Z 8
_cell_length_a 9.5850(7)
_cell_length_b 9.5850(10)
_cell_length_c 29.939(4)
_cell_measurement_reflns_used 23
_cell_measurement_temperature 293
_cell_measurement_theta_max 16
_cell_measurement_theta_min 10
_cell_volume 2750.6(5)
_computing_cell_refinement CAD4_software
_computing_data_collection CAD4_software_(Enraf-Nonius,_1989)
_computing_data_reduction PROCESS_MolEN_(Fair,_1990)
_computing_molecular_graphics ORTEPII_(Johnson,_1976)
_computing_publication_material CIF_VAX_MolEN
_computing_structure_refinement LSFM_MolEN
_computing_structure_solution Direct_methods_(SIR;_Burla_et_al.,_1989)
_diffrn_ambient_temperature 293
_diffrn_measurement_device Enraf_Nonius_CAD4
_diffrn_measurement_method \q/2\q
_diffrn_radiation_type 'Mo K\a'
_diffrn_radiation_wavelength 0.71073
_diffrn_reflns_av_R_equivalents 0.068
_diffrn_reflns_limit_h_max 11
_diffrn_reflns_limit_h_min 0
_diffrn_reflns_limit_k_max 11
_diffrn_reflns_limit_k_min 0
_diffrn_reflns_limit_l_max 35
_diffrn_reflns_limit_l_min 0
_diffrn_reflns_number 2797
_diffrn_reflns_theta_max 25.00
_diffrn_reflns_theta_min 2.23
_diffrn_standards_decay_% -2.4
_diffrn_standards_interval_time 120
_diffrn_standards_number 2
_exptl_absorpt_coefficient_mu 3.129
_exptl_absorpt_correction_T_max 0.29
_exptl_absorpt_correction_T_min 0.26
_exptl_absorpt_correction_type \y_scans_(North,_Phillips_&_Mathews,_1968)
_exptl_crystal_colour Yellow
_exptl_crystal_density_diffrn 1.60
_exptl_crystal_density_meas ?
_exptl_crystal_density_method none
_exptl_crystal_description Octahedral
_exptl_crystal_F_000 1328
_exptl_crystal_size_max 0.40
_exptl_crystal_size_mid 0.40
_exptl_crystal_size_min 0.40
_refine_diff_density_max 0.62
_refine_diff_density_min -0.25
_refine_ls_extinction_method none
_refine_ls_goodness_of_fit_obs 1.06
_refine_ls_hydrogen_treatment noref
_refine_ls_matrix_type full
_refine_ls_number_parameters 176
_refine_ls_number_reflns 1809
_refine_ls_number_restraints 0
_refine_ls_R_factor_all 0.065
_refine_ls_R_factor_obs .026
_refine_ls_shift/esd_max 0.010
_refine_ls_structure_factor_coef F
_refine_ls_weighting_details 'w = 4Fo^2^/[\s^2^(Fo^2^) + 0.0016 Fo^4^]'
_refine_ls_weighting_scheme calc
_refine_ls_wR_factor_obs .033
_reflns_number_observed 1809
_reflns_number_total 2415
_reflns_observed_criterion >3.0\s(I)
_cod_data_source_file bk1314.cif
_cod_data_source_block 3
_cod_depositor_comments
;
The following automatic conversions were performed:

'_exptl_crystal_density_meas' value 'none' was changed to '?' - the
value is perceived as not measured.

Automatic conversion script
Id: cif_fix_values 3008 2015-01-20 13:52:24Z robertas 

The following automatic conversions were performed:

'_refine_ls_weighting_scheme' value 'w = 4Fo^2^/[\s^2^(Fo^2^) +
0.0016 Fo^4^]' was changed to 'calc'. New tag
'_refine_ls_weighting_details' was created. The value of the new tag
was set to 'w = 4Fo^2^/[\s^2^(Fo^2^) + 0.0016 Fo^4^]'.

Automatic conversion script
Id: cif_fix_values 3143 2015-03-26 13:38:13Z robertas 
;
_cod_original_formula_sum 'C14 H10 Br1 N3 S1'
_cod_database_code 2006274
_cod_database_fobs_code 2006274

loop_
_atom_site_aniso_label
_atom_site_aniso_U_11
_atom_site_aniso_U_22
_atom_site_aniso_U_33
_atom_site_aniso_U_12
_atom_site_aniso_U_13
_atom_site_aniso_U_23
Br .0715(2) .0632(2) .0440(2) -.0163(2) .0000(2) -.0168(2)
S .0370(4) .0460(4) .0369(4) .0044(4) .0007(4) -.0062(3)
N1 .0390(10) .047(2) .0310(10) .0060(10) .0000(10) -.0040(10)
N2 .0400(10) .044(2) .0310(10) .0050(10) -.0020(10) -.0050(10)
N3 .0330(10) .049(2) .0290(10) .0030(10) .0020(10) .0010(10)
C1 .050(2) .046(2) .030(2) -.007(2) -.002(2) -.002(2)
C2 .033(2) .058(2) .048(2) -.001(2) -.008(2) -.003(2)
C3 .043(2) .047(2) .048(2) .010(2) -.002(2) -.008(2)
C4 .038(2) .041(2) .0330(10) -.0010(10) .0030(10) .0020(10)
C5 .040(2) .043(2) .035(2) .006(2) .004(2) -.005(2)
C6 .036(2) .047(2) .0270(10) .0010(10) -.0010(10) -.0030(10)
C7 .049(2) .054(2) .034(2) .009(2) -.001(2) -.008(2)
C8 .055(2) .056(2) .044(2) .021(2) .008(2) -.001(2)
C9 .039(2) .043(2) .039(2) .004(2) .001(2) .009(2)
C10 .040(2) .053(2) .057(2) .008(2) .001(2) .008(2)
C11 .036(2) .062(2) .062(2) .001(2) -.013(2) .013(2)
C12 .061(2) .049(2) .043(2) -.013(2) -.017(2) .009(2)
C13 .045(2) .038(2) .038(2) -.004(2) -.003(2) .002(2)
C14 .033(2) .041(2) .0310(10) -.0010(10) .001(2) .0080(10)

loop_
_atom_site_label
_atom_site_fract_x
_atom_site_fract_y
_atom_site_fract_z
_atom_site_U_iso_or_equiv
_atom_site_thermal_displace_type
_atom_site_calc_flag
Br .15789(5) .10979(4) .230000(10) .05960(10) Uani ?
S -.00274(8) -.00077(9) .14709(3) .0400(2) Uani ?
N1 -.1164(3) -.1507(3) .05433(8) .0393(7) Uani ?
N2 -.1991(3) -.0624(3) .08000(9) .0383(7) Uani ?
N3 -.3542(3) -.0818(3) .01916(8) .0368(7) Uani ?
C1 .1487(4) .0020(4) .17790(10) .0418(9) Uani ?
C2 .2528(4) -.0744(4) .16070(10) .0460(10) Uani ?
C3 .2086(4) -.1413(4) .12080(10) .0460(10) Uani ?
C4 .0739(3) -.1110(4) .10870(10) .0371(8) Uani ?
C5 .0078(4) -.1688(4) .06980(10) .0395(9) Uani ?
C6 -.3184(3) -.0353(4) .06070(10) .0366(8) Uani ?
C7 -.4201(4) .0484(4) .08310(10) .0460(10) Uani ?
C8 -.5473(4) .0673(4) .06580(10) .0520(10) Uani ?
C9 -.5880(3) .0069(4) .02420(10) .0402(9) Uani ?
C10 -.7219(4) .0130(4) .00640(10) .0500(10) Uani ?
C11 -.7543(4) -.0492(4) -.03320(10) .0540(10) Uani ?
C12 -.6513(4) -.1201(4) -.05680(10) .0510(10) Uani ?
C13 -.5179(4) -.1310(3) -.04030(10) .0407(9) Uani ?
C14 -.4865(3) -.0679(3) .00030(10) .0349(8) Uani ?
H3n -.296(4) -.105(3) .0050(10) .060(10) Uiso ?
H2 .3433 -.0827 .1733 .0556 Uiso calc
H3 .2670 -.2017 .1040 .0553 Uiso calc
H5 .0646 -.2302 .0528 .0474 Uiso calc
H7 -.3969 .0913 .1107 .0547 Uiso calc
H8 -.6128 .1227 .0817 .0621 Uiso calc
H10 -.7926 .0618 .0222 .0600 Uiso calc
H11 -.8466 -.0442 -.0446 .0642 Uiso calc
H12 -.6735 -.1615 -.0848 .0617 Uiso calc
H13 -.4484 -.1808 -.0564 .0489 Uiso calc

loop_
_geom_angle_atom_site_label_1
_geom_angle_atom_site_label_2
_geom_angle_atom_site_label_3
_geom_angle
_geom_angle_publ_flag
C1 S C4 90.4(2) ?
N2 N1 C5 114.2(3) yes
N1 N2 C6 112.0(3) yes
C6 N3 C14 124.5(3) yes
C6 N3 H3n 116.0(10) yes
C14 N3 H3n 118.0(10) yes
Br C1 S 119.7(2) ?
Br C1 C2 125.9(3) ?
S C1 C2 114.4(3) ?
C1 C2 C3 110.4(3) ?
C2 C3 C4 114.0(3) ?
S C4 C3 110.8(3) ?
S C4 C5 126.0(3) ?
C3 C4 C5 123.2(3) ?
N1 C5 C4 130.3(3) yes
N2 C6 N3 123.9(3) yes
N2 C6 C7 120.0(3) yes
N3 C6 C7 116.1(3) yes
C6 C7 C8 121.1(4) ?
C7 C8 C9 122.1(4) ?
C8 C9 C10 124.7(4) ?
C8 C9 C14 117.6(3) ?
C10 C9 C14 117.6(4) ?
C9 C10 C11 121.7(4) ?
C10 C11 C12 119.6(4) ?
C11 C12 C13 120.9(4) ?
C12 C13 C14 118.8(4) ?
N3 C14 C9 118.1(3) ?
N3 C14 C13 120.6(4) ?
C9 C14 C13 121.2(4) ?

loop_
_geom_bond_atom_site_label_1
_geom_bond_atom_site_label_2
_geom_bond_distance
_geom_bond_publ_flag
Br C1 1.873(4) ?
S C1 1.720(4) ?
S C4 1.726(4) ?
N1 N2 1.391(4) yes
N1 C5 1.289(5) yes
N2 C6 1.308(5) yes
N3 C6 1.365(4) yes
N3 C14 1.395(5) yes
N3 H3n .74(7) yes
C1 C2 1.341(5) ?
C2 C3 1.420(5) ?
C3 C4 1.371(5) ?
C4 C5 1.436(5) yes
C6 C7 1.429(6) yes
C7 C8 1.337(6) ?
C8 C9 1.427(6) ?
C9 C10 1.392(5) ?
C9 C14 1.405(5) ?
C10 C11 1.363(6) ?
C11 C12 1.392(6) ?
C12 C13 1.375(6) ?
C13 C14 1.391(5) ?
